data_7220152
loop_
_publ_author_name
'Panda, Tarun Kanti Kanti'
'Kottalanka, Ravi K.'
'Harinath, A.'

_publ_section_title
;
 Chiral Alkaline Earth Metal Complexes Having M--Se Direct Bond (M = Mg,
 Ca, Sr, Ba): Syntheses, Structures and e-Caprolactone Polymerisation
;
_journal_name_full 'RSC Adv.'
_journal_paper_doi 10.1039/C5RA04495B
_journal_year 2015
_chemical_absolute_configuration rmad
_chemical_formula_moiety 'C20 H23 B N P'
_chemical_formula_sum 'C20 H23 B N P'
_chemical_formula_weight 319.17
_chemical_name_systematic
;
 ?
;
_space_group_IT_number 4
_symmetry_cell_setting monoclinic
_symmetry_space_group_name_Hall 'P 2yb'
_symmetry_space_group_name_H-M 'P 1 21 1'
_atom_sites_solution_hydrogens geom
_atom_sites_solution_primary direct
_atom_sites_solution_secondary difmap
_audit_creation_method SHELXL-97
_audit_update_record
;
2015-03-11 deposited with the CCDC.
2015-04-20 downloaded from the CCDC.
;
_cell_angle_alpha 90
_cell_angle_beta 90.752(8)
_cell_angle_gamma 90
_cell_formula_units_Z 2
_cell_length_a 11.3581(10)
_cell_length_b 6.1729(5)
_cell_length_c 13.3347(12)
_cell_measurement_reflns_used 1335
_cell_measurement_temperature 293(2)
_cell_measurement_theta_max 70.5600
_cell_measurement_theta_min 3.3133
_cell_volume 934.85(14)
_computing_cell_refinement
'CrysAlisPro, Agilent Technologies,Version 1.171.35.19 (release 27-10-2011CrysAlis171 .NET)(compiled Oct 27'
_computing_data_collection
'CrysAlisPro, Agilent Technologies,Version 1.171.35.19 (release 27-10-2011CrysAlis171 .NET)(compiled Oct 27'
_computing_data_reduction
'CrysAlisPro, Agilent Technologies,Version 1.171.35.19 (release 27-10-2011CrysAlis171 .NET)(compiled Oct 27'
_computing_molecular_graphics 'ORTEP III & Olex 2.1'
_computing_publication_material WinGX
_computing_structure_refinement 'SHELXL-97 (Sheldrick, 2008)'
_computing_structure_solution 'SHELXL-97 (Sheldrick, 2008)'
_diffrn_ambient_temperature 293(2)
_diffrn_measured_fraction_theta_full 0.977
_diffrn_measured_fraction_theta_max 0.977
_diffrn_measurement_device_type 'SuperNova, Dual, Cu at zero, Eos'
_diffrn_radiation_monochromator mirror
_diffrn_radiation_source 'SuperNova (Cu) X-ray Source'
_diffrn_radiation_type CuK\a
_diffrn_radiation_wavelength 1.54184
_diffrn_reflns_av_R_equivalents 0.0280
_diffrn_reflns_av_sigmaI/netI 0.0506
_diffrn_reflns_limit_h_max 13
_diffrn_reflns_limit_h_min -13
_diffrn_reflns_limit_k_max 7
_diffrn_reflns_limit_k_min -7
_diffrn_reflns_limit_l_max 13
_diffrn_reflns_limit_l_min -16
_diffrn_reflns_number 3685
_diffrn_reflns_theta_full 70.69
_diffrn_reflns_theta_max 70.69
_diffrn_reflns_theta_min 3.31
_exptl_absorpt_coefficient_mu 1.264
_exptl_absorpt_correction_T_max 1.00000
_exptl_absorpt_correction_T_min 0.86951
_exptl_absorpt_correction_type multi-scan
_exptl_absorpt_process_details
'CrysAlisPro, Agilent Technologies,Version 1.171.35.19 (release 27-10-2011 CrysAlis171 .NET)(compiled Oct 27'
_exptl_crystal_colour colorless
_exptl_crystal_density_diffrn 1.134
_exptl_crystal_density_method 'not measured'
_exptl_crystal_description block
_exptl_crystal_F_000 340
_exptl_crystal_size_max 0.22
_exptl_crystal_size_mid 0.19
_exptl_crystal_size_min 0.17
_refine_diff_density_max 0.140
_refine_diff_density_min -0.297
_refine_diff_density_rms 0.036
_refine_ls_abs_structure_details 'Flack H D (1983), Acta Cryst. A39, 876-881'
_refine_ls_abs_structure_Flack 0.00(4)
_refine_ls_extinction_method none
_refine_ls_goodness_of_fit_ref 1.044
_refine_ls_hydrogen_treatment mixed
_refine_ls_matrix_type full
_refine_ls_number_parameters 211
_refine_ls_number_reflns 2609
_refine_ls_number_restraints 1
_refine_ls_restrained_S_all 1.044
_refine_ls_R_factor_all 0.0573
_refine_ls_R_factor_gt 0.0478
_refine_ls_shift/su_max 0.004
_refine_ls_shift/su_mean 0.002
_refine_ls_structure_factor_coef Fsqd
_refine_ls_weighting_details 'calc w=1/[\s^2^(Fo^2^)+(0.0630P)^2^+0.0276P] where P=(Fo^2^+2Fc^2^)/3'
_refine_ls_weighting_scheme calc
_refine_ls_wR_factor_gt 0.1179
_refine_ls_wR_factor_ref 0.1285
_reflns_number_gt 2231
_reflns_number_total 2609
_reflns_threshold_expression >2\s(I)
_cod_data_source_file c5ra04495b2.cif
_cod_data_source_block 7a
_cod_original_sg_symbol_H-M 'P 21'
_cod_database_code 7220152

loop_
_symmetry_equiv_pos_as_xyz
'x, y, z'
'-x, y+1/2, -z'

loop_
_atom_site_label
_atom_site_type_symbol
_atom_site_fract_x
_atom_site_fract_y
_atom_site_fract_z
_atom_site_U_iso_or_equiv
_atom_site_adp_type
_atom_site_occupancy
_atom_site_symmetry_multiplicity
_atom_site_calc_flag
_atom_site_refinement_flags
P1 P 0.77757(7) 0.11525(17) 0.81488(6) 0.0522(2) Uani 1 1 d .
N1 N 0.8874(2) 0.2849(5) 0.8030(2) 0.0593(8) Uani 1 1 d .
H1 H 0.8700 0.4186 0.7925 0.071 Uiso 1 1 calc R
B1 B 0.8199(5) -0.1809(8) 0.7926(3) 0.0730(12) Uani 1 1 d .
H1A H 0.8553 -0.1948 0.7279 0.110 Uiso 1 1 calc R
H1B H 0.7506 -0.2699 0.7951 0.110 Uiso 1 1 calc R
H1C H 0.8749 -0.2267 0.8436 0.110 Uiso 1 1 calc R
C1 C 1.0128(3) 0.2289(7) 0.8084(2) 0.0590(9) Uani 1 1 d .
H1D H 1.0187 0.0710 0.8143 0.071 Uiso 1 1 calc R
C2 C 1.0675(4) 0.3279(9) 0.9035(3) 0.0847(13) Uani 1 1 d .
H2A H 1.0595 0.4826 0.9012 0.127 Uiso 1 1 calc R
H2B H 1.1495 0.2904 0.9075 0.127 Uiso 1 1 calc R
H2C H 1.0279 0.2726 0.9613 0.127 Uiso 1 1 calc R
C3 C 1.0730(3) 0.2959(7) 0.7113(3) 0.0611(9) Uani 1 1 d .
C4 C 1.0674(4) 0.1629(8) 0.6302(3) 0.0865(15) Uani 1 1 d .
H4 H 1.0294 0.0301 0.6359 0.104 Uiso 1 1 calc R
C5 C 1.1167(4) 0.2192(12) 0.5389(4) 0.1069(19) Uani 1 1 d .
H5 H 1.1116 0.1245 0.4848 0.128 Uiso 1 1 calc R
C6 C 1.1716(4) 0.4109(13) 0.5290(4) 0.1021(19) Uani 1 1 d .
H6 H 1.2055 0.4483 0.4683 0.123 Uiso 1 1 calc R
C7 C 1.1774(4) 0.5496(11) 0.6079(4) 0.1045(18) Uani 1 1 d .
H7 H 1.2142 0.6832 0.6011 0.125 Uiso 1 1 calc R
C8 C 1.1277(4) 0.4909(8) 0.6994(3) 0.0857(13) Uani 1 1 d .
H8 H 1.1321 0.5865 0.7532 0.103 Uiso 1 1 calc R
C9 C 0.7118(3) 0.1496(6) 0.9374(2) 0.0556(9) Uani 1 1 d .
C10 C 0.6406(3) -0.0117(8) 0.9764(3) 0.0703(11) Uani 1 1 d .
H10 H 0.6256 -0.1356 0.9387 0.084 Uiso 1 1 calc R
C11 C 0.5916(4) 0.0088(10) 1.0707(3) 0.0860(14) Uani 1 1 d .
H11 H 0.5410 -0.0974 1.0944 0.103 Uiso 1 1 calc R
C12 C 0.6178(4) 0.1851(9) 1.1283(3) 0.0856(15) Uani 1 1 d .
H12 H 0.5881 0.1957 1.1928 0.103 Uiso 1 1 calc R
C13 C 0.6874(4) 0.3462(9) 1.0918(3) 0.0860(13) Uani 1 1 d .
H13 H 0.7037 0.4674 1.1310 0.103 Uiso 1 1 calc R
C14 C 0.7345(4) 0.3303(8) 0.9957(3) 0.0731(11) Uani 1 1 d .
H14 H 0.7812 0.4415 0.9710 0.088 Uiso 1 1 calc R
C15 C 0.6660(3) 0.2121(6) 0.7268(2) 0.0552(8) Uani 1 1 d .
C16 C 0.5500(3) 0.1614(8) 0.7362(3) 0.0799(15) Uani 1 1 d .
H16 H 0.5266 0.0766 0.7901 0.096 Uiso 1 1 calc R
C17 C 0.4656(4) 0.2328(10) 0.6675(3) 0.0895(15) Uani 1 1 d .
H17 H 0.3870 0.1946 0.6747 0.107 Uiso 1 1 calc R
C18 C 0.4992(4) 0.3577(9) 0.5907(3) 0.0902(14) Uani 1 1 d .
H18 H 0.4428 0.4092 0.5454 0.108 Uiso 1 1 calc R
C19 C 0.6154(4) 0.4105(10) 0.5778(3) 0.0956(16) Uani 1 1 d .
H19 H 0.6380 0.4940 0.5233 0.115 Uiso 1 1 calc R
C20 C 0.6988(4) 0.3382(9) 0.6467(3) 0.0785(12) Uani 1 1 d .
H20 H 0.7775 0.3751 0.6388 0.094 Uiso 1 1 calc R

loop_
_atom_site_aniso_label
_atom_site_aniso_U_11
_atom_site_aniso_U_22
_atom_site_aniso_U_33
_atom_site_aniso_U_23
_atom_site_aniso_U_13
_atom_site_aniso_U_12
P1 0.0585(4) 0.0438(4) 0.0543(4) 0.0005(4) 0.0032(3) 0.0015(5)
N1 0.0535(16) 0.0447(17) 0.0797(19) 0.0053(15) 0.0037(13) 0.0044(13)
B1 0.097(3) 0.048(2) 0.075(3) 0.002(2) 0.006(2) 0.006(3)
C1 0.0533(18) 0.059(2) 0.0645(19) 0.0012(18) -0.0024(14) 0.0081(17)
C2 0.078(2) 0.108(4) 0.068(2) 0.000(3) -0.0141(19) -0.002(3)
C3 0.0474(18) 0.069(3) 0.067(2) -0.004(2) 0.0009(15) 0.0038(19)
C4 0.086(3) 0.087(4) 0.087(3) -0.020(3) 0.015(2) -0.011(3)
C5 0.095(3) 0.147(6) 0.079(3) -0.031(3) 0.016(2) -0.003(4)
C6 0.080(3) 0.151(6) 0.076(3) 0.016(4) 0.016(2) 0.014(4)
C7 0.102(4) 0.109(5) 0.103(3) 0.021(3) 0.027(3) -0.009(3)
C8 0.100(3) 0.079(3) 0.078(3) 0.000(2) 0.018(2) -0.007(3)
C9 0.0516(16) 0.057(3) 0.0580(17) 0.0044(17) 0.0008(13) 0.0057(17)
C10 0.064(2) 0.077(3) 0.070(2) 0.012(2) -0.0013(18) -0.005(2)
C11 0.073(3) 0.106(4) 0.079(3) 0.027(3) 0.016(2) 0.003(3)
C12 0.088(3) 0.107(4) 0.063(2) 0.013(3) 0.021(2) 0.022(3)
C13 0.096(3) 0.092(4) 0.069(2) -0.007(3) 0.015(2) 0.011(3)
C14 0.081(3) 0.067(3) 0.072(2) 0.001(2) 0.0146(19) 0.004(2)
C15 0.0603(18) 0.054(2) 0.0512(16) -0.0057(15) 0.0003(13) -0.0026(17)
C16 0.071(2) 0.103(4) 0.066(2) 0.006(2) -0.0058(17) -0.013(3)
C17 0.064(2) 0.124(4) 0.080(3) 0.003(3) -0.0116(19) -0.006(3)
C18 0.083(3) 0.106(4) 0.081(3) 0.001(3) -0.025(2) 0.007(3)
C19 0.098(3) 0.106(4) 0.082(3) 0.030(3) -0.024(2) -0.008(3)
C20 0.072(2) 0.089(3) 0.074(2) 0.016(2) -0.0073(19) -0.011(2)

loop_
_atom_type_symbol
_atom_type_description
_atom_type_scat_dispersion_real
_atom_type_scat_dispersion_imag
_atom_type_scat_source
P P 0.2955 0.4335 'International Tables Vol C Tables 4.2.6.8 and 6.1.1.4'
O O 0.0492 0.0322 'International Tables Vol C Tables 4.2.6.8 and 6.1.1.4'
N N 0.0311 0.0180 'International Tables Vol C Tables 4.2.6.8 and 6.1.1.4'
B B 0.0090 0.0039 'International Tables Vol C Tables 4.2.6.8 and 6.1.1.4'
C C 0.0181 0.0091 'International Tables Vol C Tables 4.2.6.8 and 6.1.1.4'
H H 0.0000 0.0000 'International Tables Vol C Tables 4.2.6.8 and 6.1.1.4'

loop_
_geom_angle_atom_site_label_1
_geom_angle_atom_site_label_2
_geom_angle_atom_site_label_3
_geom_angle
N1 P1 C9 109.58(16)
N1 P1 C15 104.62(16)
C9 P1 C15 104.54(14)
N1 P1 B1 113.73(19)
C9 P1 B1 110.97(19)
C15 P1 B1 112.8(2)
C1 N1 P1 125.8(3)
C1 N1 H1 117.1
P1 N1 H1 117.1
P1 B1 H1A 109.5
P1 B1 H1B 109.5
H1A B1 H1B 109.5
P1 B1 H1C 109.5
H1A B1 H1C 109.5
H1B B1 H1C 109.5
N1 C1 C3 109.8(3)
N1 C1 C2 109.3(3)
C3 C1 C2 114.3(3)
N1 C1 H1D 107.7
C3 C1 H1D 107.7
C2 C1 H1D 107.7
C1 C2 H2A 109.5
C1 C2 H2B 109.5
H2A C2 H2B 109.5
C1 C2 H2C 109.5
H2A C2 H2C 109.5
H2B C2 H2C 109.5
C4 C3 C8 117.2(4)
C4 C3 C1 119.6(4)
C8 C3 C1 123.1(4)
C3 C4 C5 122.0(5)
C3 C4 H4 119.0
C5 C4 H4 119.0
C6 C5 C4 119.9(5)
C6 C5 H5 120.1
C4 C5 H5 120.1
C5 C6 C7 119.8(5)
C5 C6 H6 120.1
C7 C6 H6 120.1
C6 C7 C8 119.8(6)
C6 C7 H7 120.1
C8 C7 H7 120.1
C3 C8 C7 121.3(5)
C3 C8 H8 119.4
C7 C8 H8 119.4
C14 C9 C10 118.2(3)
C14 C9 P1 121.6(3)
C10 C9 P1 120.1(3)
C11 C10 C9 121.2(4)
C11 C10 H10 119.4
C9 C10 H10 119.4
C12 C11 C10 119.7(4)
C12 C11 H11 120.1
C10 C11 H11 120.1
C11 C12 C13 120.3(4)
C11 C12 H12 119.9
C13 C12 H12 119.9
C12 C13 C14 120.4(5)
C12 C13 H13 119.8
C14 C13 H13 119.8
C9 C14 C13 120.1(4)
C9 C14 H14 119.9
C13 C14 H14 119.9
C16 C15 C20 118.3(4)
C16 C15 P1 122.2(3)
C20 C15 P1 119.6(3)
C15 C16 C17 121.8(4)
C15 C16 H16 119.1
C17 C16 H16 119.1
C18 C17 C16 119.1(4)
C18 C17 H17 120.5
C16 C17 H17 120.5
C17 C18 C19 121.0(4)
C17 C18 H18 119.5
C19 C18 H18 119.5
C18 C19 C20 119.4(4)
C18 C19 H19 120.3
C20 C19 H19 120.3
C15 C20 C19 120.5(4)
C15 C20 H20 119.8
C19 C20 H20 119.8

loop_
_geom_bond_atom_site_label_1
_geom_bond_atom_site_label_2
_geom_bond_distance
P1 N1 1.638(3)
P1 C9 1.817(3)
P1 C15 1.818(4)
P1 B1 1.915(5)
N1 C1 1.466(4)
N1 H1 0.8600
B1 H1A 0.9600
B1 H1B 0.9600
B1 H1C 0.9600
C1 C3 1.530(4)
C1 C2 1.531(5)
C1 H1D 0.9800
C2 H2A 0.9600
C2 H2B 0.9600
C2 H2C 0.9600
C3 C4 1.359(5)
C3 C8 1.365(6)
C4 C5 1.391(6)
C4 H4 0.9300
C5 C6 1.345(8)
C5 H5 0.9300
C6 C7 1.357(8)
C6 H6 0.9300
C7 C8 1.399(5)
C7 H7 0.9300
C8 H8 0.9300
C9 C14 1.382(6)
C9 C10 1.388(5)
C10 C11 1.387(5)
C10 H10 0.9300
C11 C12 1.363(7)
C11 H11 0.9300
C12 C13 1.364(7)
C12 H12 0.9300
C13 C14 1.398(5)
C13 H13 0.9300
C14 H14 0.9300
C15 C16 1.362(5)
C15 C20 1.377(5)
C16 C17 1.388(6)
C16 H16 0.9300
C17 C18 1.342(6)
C17 H17 0.9300
C18 C19 1.373(6)
C18 H18 0.9300
C19 C20 1.384(6)
C19 H19 0.9300
C20 H20 0.9300

loop_
_geom_torsion_atom_site_label_1
_geom_torsion_atom_site_label_2
_geom_torsion_atom_site_label_3
_geom_torsion_atom_site_label_4
_geom_torsion
C9 P1 N1 C1 104.9(3)
C15 P1 N1 C1 -143.5(3)
B1 P1 N1 C1 -19.9(3)
P1 N1 C1 C3 122.2(3)
P1 N1 C1 C2 -111.7(4)
N1 C1 C3 C4 -82.9(5)
C2 C1 C3 C4 153.8(4)
N1 C1 C3 C8 93.3(4)
C2 C1 C3 C8 -30.0(5)
C8 C3 C4 C5 1.1(7)
C1 C3 C4 C5 177.5(4)
C3 C4 C5 C6 -0.2(8)
C4 C5 C6 C7 -0.8(9)
C5 C6 C7 C8 1.0(8)
C4 C3 C8 C7 -0.9(7)
C1 C3 C8 C7 -177.2(4)
C6 C7 C8 C3 -0.1(8)
N1 P1 C9 C14 15.4(4)
C15 P1 C9 C14 -96.3(3)
B1 P1 C9 C14 141.8(3)
N1 P1 C9 C10 -161.9(3)
C15 P1 C9 C10 86.4(3)
B1 P1 C9 C10 -35.5(4)
C14 C9 C10 C11 1.2(6)
P1 C9 C10 C11 178.6(3)
C9 C10 C11 C12 -3.2(6)
C10 C11 C12 C13 3.2(7)
C11 C12 C13 C14 -1.3(7)
C10 C9 C14 C13 0.7(6)
P1 C9 C14 C13 -176.6(3)
C12 C13 C14 C9 -0.7(7)
N1 P1 C15 C16 -158.2(3)
C9 P1 C15 C16 -43.0(4)
B1 P1 C15 C16 77.7(4)
N1 P1 C15 C20 22.8(4)
C9 P1 C15 C20 138.0(3)
B1 P1 C15 C20 -101.3(4)
C20 C15 C16 C17 0.2(7)
P1 C15 C16 C17 -178.8(4)
C15 C16 C17 C18 -1.0(8)
C16 C17 C18 C19 1.7(8)
C17 C18 C19 C20 -1.7(9)
C16 C15 C20 C19 -0.1(7)
P1 C15 C20 C19 178.9(4)
C18 C19 C20 C15 0.8(8)
